data_4031932
loop_
_publ_author_name
'Wang, Zhuo'
'Islam, Md Jahirul'
'Vukotic, V. Nicholas'
'Revington, Matthew J.'

_publ_section_title
;
 Conformational Study of N,N'-Diacyl Bispidines and Dioxo Bis-bispidines:
 Planar Chirality and Molecular Switching.
;
_journal_issue 7
_journal_name_full 'The Journal of organic chemistry'
_journal_page_first 2981
_journal_page_last 2986
_journal_paper_doi 10.1021/acs.joc.6b00250
_journal_volume 81
_journal_year 2016
_chemical_formula_moiety 'C15 H24 Cl2 N2 O4'
_chemical_formula_sum 'C15 H24 Cl2 N2 O4'
_chemical_formula_weight 367.26
_chemical_melting_point 458
_chemical_name_common 'diethoxy N,N'-di(chloroacetyl)bispidine'
_chemical_name_systematic
;
 ?
;
_space_group_IT_number 2
_symmetry_cell_setting triclinic
_symmetry_space_group_name_Hall '-P 1'
_symmetry_space_group_name_H-M 'P -1'
_atom_sites_solution_hydrogens geom
_atom_sites_solution_primary direct
_atom_sites_solution_secondary difmap
_audit_creation_method SHELXL-97
_cell_angle_alpha 100.4670(10)
_cell_angle_beta 91.1200(10)
_cell_angle_gamma 107.5420(10)
_cell_formula_units_Z 2
_cell_length_a 8.2504(11)
_cell_length_b 9.6655(13)
_cell_length_c 11.6169(15)
_cell_measurement_reflns_used 5652
_cell_measurement_temperature 150(2)
_cell_measurement_theta_max 28.36
_cell_measurement_theta_min 2.25
_cell_volume 865.9(2)
_computing_cell_refinement 'Bruker SMART'
_computing_data_collection 'Bruker SMART'
_computing_data_reduction 'Bruker SAINT'
_computing_molecular_graphics 'Bruker SHELXTL'
_computing_publication_material 'Bruker SHELXTL'
_computing_structure_refinement 'SHELXL-97 (Sheldrick, 2008)'
_computing_structure_solution 'Bruker SHELXTL'
_diffrn_ambient_temperature 150(2)
_diffrn_measured_fraction_theta_full 0.924
_diffrn_measured_fraction_theta_max 0.924
_diffrn_measurement_device_type 'CCD area detector'
_diffrn_measurement_method 'phi and omega scans'
_diffrn_radiation_monochromator graphite
_diffrn_radiation_source 'fine-focus sealed tube'
_diffrn_radiation_type MoK\a
_diffrn_radiation_wavelength 0.71073
_diffrn_reflns_av_R_equivalents 0.0177
_diffrn_reflns_av_sigmaI/netI 0.0199
_diffrn_reflns_limit_h_max 11
_diffrn_reflns_limit_h_min -11
_diffrn_reflns_limit_k_max 12
_diffrn_reflns_limit_k_min -12
_diffrn_reflns_limit_l_max 14
_diffrn_reflns_limit_l_min -14
_diffrn_reflns_number 10253
_diffrn_reflns_theta_full 28.39
_diffrn_reflns_theta_max 28.39
_diffrn_reflns_theta_min 2.25
_exptl_absorpt_coefficient_mu 0.396
_exptl_absorpt_correction_type none
_exptl_crystal_colour colorless
_exptl_crystal_density_diffrn 1.409
_exptl_crystal_density_meas ?
_exptl_crystal_density_method 'not measured'
_exptl_crystal_description plate
_exptl_crystal_F_000 388
_exptl_crystal_size_max 0.2
_exptl_crystal_size_mid 0.2
_exptl_crystal_size_min 0.05
_refine_diff_density_max 0.463
_refine_diff_density_min -0.382
_refine_diff_density_rms 0.044
_refine_ls_extinction_method none
_refine_ls_goodness_of_fit_ref 0.996
_refine_ls_hydrogen_treatment mixed
_refine_ls_matrix_type full
_refine_ls_number_parameters 304
_refine_ls_number_reflns 4007
_refine_ls_number_restraints 0
_refine_ls_restrained_S_all 0.996
_refine_ls_R_factor_all 0.0354
_refine_ls_R_factor_gt 0.0308
_refine_ls_shift/su_max 0.045
_refine_ls_shift/su_mean 0.004
_refine_ls_structure_factor_coef Fsqd
_refine_ls_weighting_details 'calc w=1/[\s^2^(Fo^2^)+(0.0374P)^2^+0.4252P] where P=(Fo^2^+2Fc^2^)/3'
_refine_ls_weighting_scheme calc
_refine_ls_wR_factor_gt 0.0761
_refine_ls_wR_factor_ref 0.0801
_reflns_number_gt 3608
_reflns_number_total 4007
_reflns_threshold_expression >2\s(I)
_cod_data_source_file jo6b00250_si_002.cif
_cod_data_source_block BP-Diethoxy-Dichloroacetyl
_cod_depositor_comments
;
The following automatic conversions were performed:

'_symmetry_cell_setting' value 'Triclinic' changed to 'triclinic'
according to
/usr/data/users/saulius/crontab/automatic-downloads/rss-feeds/ACS/lib/dictionaries/cif_core.dic
dictionary named 'cif_core.dic' version 2.4.2 from 2011-04-26.

'_exptl_crystal_density_meas' value 'not measured' was changed to '?'
- the value is perceived as not measured.

Automatic conversion script
Id: cif_fix_values 4268 2015-11-12 08:31:59Z antanas 

 Adding full bibliography for 4031931--4031932.cif.
;
_cod_original_sg_symbol_H-M P-1
_cod_database_code 4031932

loop_
_symmetry_equiv_pos_as_xyz
'x, y, z'
'-x, -y, -z'

loop_
_atom_site_label
_atom_site_type_symbol
_atom_site_fract_x
_atom_site_fract_y
_atom_site_fract_z
_atom_site_U_iso_or_equiv
_atom_site_adp_type
_atom_site_occupancy
_atom_site_symmetry_multiplicity
_atom_site_calc_flag
C14 C 0.33868(16) 0.10141(13) 0.00271(11) 0.0207(2) Uani 1 1 d
C10 C 0.05345(16) 0.19684(14) -0.20044(11) 0.0206(2) Uani 1 1 d
C7 C 0.47759(16) 0.17387(14) -0.17624(11) 0.0192(2) Uani 1 1 d
C11 C 0.34517(15) 0.37935(13) -0.18228(11) 0.0194(2) Uani 1 1 d
C12 C 0.16862(15) 0.38667(13) -0.01874(11) 0.0186(2) Uani 1 1 d
C9 C 0.12381(15) 0.08017(13) -0.27030(11) 0.0193(2) Uani 1 1 d
C13 C -0.00278(17) 0.32319(14) 0.02957(11) 0.0215(3) Uani 1 1 d
C8 C 0.18833(17) -0.00609(14) -0.19102(12) 0.0236(3) Uani 1 1 d
C5 C 0.26718(15) 0.15357(13) -0.34258(11) 0.0185(2) Uani 1 1 d
C6 C 0.40985(15) 0.26045(13) -0.25378(11) 0.0175(2) Uani 1 1 d
C15 C 0.49871(17) 0.20893(14) 0.07478(11) 0.0216(3) Uani 1 1 d
C1 C 0.2586(2) -0.20122(17) -0.50834(15) 0.0322(3) Uani 1 1 d
C2 C 0.23121(19) -0.05416(16) -0.50437(12) 0.0280(3) Uani 1 1 d
C3 C 0.2046(2) 0.3675(2) -0.56319(18) 0.0413(4) Uani 1 1 d
C4 C 0.30851(18) 0.31494(18) -0.48414(13) 0.0286(3) Uani 1 1 d
H11B H 0.430(2) 0.4384(17) -0.1202(14) 0.023(4) Uiso 1 1 d
H11A H 0.323(2) 0.4424(18) -0.2332(14) 0.025(4) Uiso 1 1 d
H10B H 0.000(2) 0.2403(17) -0.2539(14) 0.022(4) Uiso 1 1 d
H10A H -0.031(2) 0.1505(17) -0.1514(13) 0.021(4) Uiso 1 1 d
H H 0.103(2) -0.0433(18) -0.1420(14) 0.026(4) Uiso 1 1 d
H7A H 0.5664(19) 0.2428(16) -0.1210(13) 0.018(4) Uiso 1 1 d
H15A H 0.520(2) 0.3052(19) 0.0604(14) 0.028(4) Uiso 1 1 d
H6 H 0.503(2) 0.3099(17) -0.2949(13) 0.022(4) Uiso 1 1 d
H13B H -0.092(2) 0.3386(18) -0.0183(15) 0.032(4) Uiso 1 1 d
H9 H 0.031(2) 0.0096(17) -0.3226(13) 0.021(4) Uiso 1 1 d
H7B H 0.5264(19) 0.1056(17) -0.2240(13) 0.021(4) Uiso 1 1 d
H15B H 0.597(2) 0.1760(18) 0.0564(14) 0.028(4) Uiso 1 1 d
H13A H -0.027(2) 0.2181(18) 0.0295(14) 0.027(4) Uiso 1 1 d
H8B H 0.217(2) -0.0897(19) -0.2384(15) 0.030(4) Uiso 1 1 d
H2A H 0.110(2) -0.0617(19) -0.4927(15) 0.035(4) Uiso 1 1 d
H4A H 0.372(2) 0.2587(19) -0.5290(16) 0.035(5) Uiso 1 1 d
H2B H 0.263(2) -0.019(2) -0.5775(17) 0.041(5) Uiso 1 1 d
H4B H 0.392(2) 0.401(2) -0.4304(17) 0.041(5) Uiso 1 1 d
H3A H 0.277(3) 0.431(2) -0.6111(18) 0.049(5) Uiso 1 1 d
H3C H 0.145(3) 0.425(2) -0.5181(18) 0.050(6) Uiso 1 1 d
H3B H 0.116(3) 0.283(3) -0.617(2) 0.076(7) Uiso 1 1 d
H1A H 0.222(2) -0.238(2) -0.4371(18) 0.046(5) Uiso 1 1 d
H1C H 0.191(3) -0.274(2) -0.5750(18) 0.047(5) Uiso 1 1 d
H1B H 0.375(3) -0.193(2) -0.5125(17) 0.048(5) Uiso 1 1 d
Cl1 Cl -0.00884(5) 0.41439(4) 0.17590(3) 0.02934(10) Uani 1 1 d
Cl2 Cl 0.47918(5) 0.21781(4) 0.22733(3) 0.03472(10) Uani 1 1 d
O5 O 0.27863(11) 0.49659(10) 0.03672(8) 0.0248(2) Uani 1 1 d
O1 O 0.19422(11) 0.22531(10) -0.41552(8) 0.02110(19) Uani 1 1 d
O2 O 0.33904(11) 0.05213(10) -0.40861(8) 0.0226(2) Uani 1 1 d
N1 N 0.19000(13) 0.31524(11) -0.12533(9) 0.0187(2) Uani 1 1 d
N2 N 0.34021(13) 0.08869(11) -0.11474(9) 0.0202(2) Uani 1 1 d
O4 O 0.21838(14) 0.03095(12) 0.04994(9) 0.0349(3) Uani 1 1 d

loop_
_atom_site_aniso_label
_atom_site_aniso_U_11
_atom_site_aniso_U_22
_atom_site_aniso_U_33
_atom_site_aniso_U_23
_atom_site_aniso_U_13
_atom_site_aniso_U_12
C14 0.0235(6) 0.0160(5) 0.0224(6) 0.0049(5) 0.0004(5) 0.0052(5)
C10 0.0149(5) 0.0207(6) 0.0213(6) 0.0029(5) -0.0003(5) -0.0008(5)
C7 0.0176(6) 0.0191(6) 0.0191(6) 0.0039(5) 0.0000(5) 0.0032(5)
C11 0.0163(6) 0.0160(5) 0.0233(6) 0.0042(5) 0.0018(5) 0.0010(4)
C12 0.0180(6) 0.0168(5) 0.0226(6) 0.0060(5) -0.0003(5) 0.0068(5)
C9 0.0178(6) 0.0164(5) 0.0189(6) 0.0032(4) -0.0028(4) -0.0013(4)
C13 0.0222(6) 0.0203(6) 0.0215(6) 0.0051(5) 0.0038(5) 0.0053(5)
C8 0.0248(6) 0.0175(6) 0.0236(6) 0.0060(5) -0.0043(5) -0.0015(5)
C5 0.0193(6) 0.0175(5) 0.0181(6) 0.0039(4) -0.0005(4) 0.0048(5)
C6 0.0159(5) 0.0166(5) 0.0187(6) 0.0045(4) 0.0013(4) 0.0023(4)
C15 0.0261(6) 0.0196(6) 0.0178(6) 0.0044(5) -0.0001(5) 0.0049(5)
C1 0.0282(8) 0.0280(7) 0.0363(8) -0.0055(6) -0.0037(6) 0.0101(6)
C2 0.0296(7) 0.0285(7) 0.0219(7) -0.0041(5) -0.0064(5) 0.0089(6)
C3 0.0337(8) 0.0478(10) 0.0510(10) 0.0334(9) 0.0036(8) 0.0114(8)
C4 0.0238(7) 0.0366(8) 0.0286(7) 0.0190(6) 0.0046(6) 0.0068(6)
Cl1 0.03569(19) 0.03267(18) 0.02215(16) 0.00677(13) 0.00711(13) 0.01316(14)
Cl2 0.0430(2) 0.0371(2) 0.01862(16) 0.00515(13) 0.00046(14) 0.00464(16)
O5 0.0207(4) 0.0223(5) 0.0263(5) -0.0008(4) -0.0008(4) 0.0026(4)
O1 0.0186(4) 0.0237(4) 0.0218(4) 0.0100(4) 0.0003(3) 0.0046(4)
O2 0.0230(5) 0.0229(4) 0.0202(4) -0.0013(4) -0.0030(3) 0.0080(4)
N1 0.0146(5) 0.0161(5) 0.0218(5) 0.0026(4) 0.0011(4) 0.0004(4)
N2 0.0200(5) 0.0177(5) 0.0204(5) 0.0060(4) -0.0021(4) 0.0013(4)
O4 0.0336(6) 0.0345(6) 0.0264(5) 0.0100(4) 0.0032(4) -0.0070(4)

loop_
_atom_type_symbol
_atom_type_description
_atom_type_scat_dispersion_real
_atom_type_scat_dispersion_imag
_atom_type_scat_source
C C 0.0033 0.0016 'International Tables Vol C Tables 4.2.6.8 and 6.1.1.4'
H H 0.0000 0.0000 'International Tables Vol C Tables 4.2.6.8 and 6.1.1.4'
N N 0.0061 0.0033 'International Tables Vol C Tables 4.2.6.8 and 6.1.1.4'
O O 0.0106 0.0060 'International Tables Vol C Tables 4.2.6.8 and 6.1.1.4'
Cl Cl 0.1484 0.1585 'International Tables Vol C Tables 4.2.6.8 and 6.1.1.4'

loop_
_geom_angle_atom_site_label_1
_geom_angle_atom_site_label_2
_geom_angle_atom_site_label_3
_geom_angle
O4 C14 N2 122.82(12)
O4 C14 C15 121.37(12)
N2 C14 C15 115.80(11)
N1 C10 C9 110.98(10)
N1 C10 H10B 108.9(9)
C9 C10 H10B 110.0(9)
N1 C10 H10A 108.8(9)
C9 C10 H10A 109.3(9)
H10B C10 H10A 108.8(13)
N2 C7 C6 110.98(10)
N2 C7 H7A 110.7(9)
C6 C7 H7A 108.6(9)
N2 C7 H7B 108.4(9)
C6 C7 H7B 110.1(9)
H7A C7 H7B 108.0(12)
N1 C11 C6 112.14(10)
N1 C11 H11B 106.4(9)
C6 C11 H11B 109.5(9)
N1 C11 H11A 109.8(9)
C6 C11 H11A 109.5(9)
H11B C11 H11A 109.4(13)
O5 C12 N1 122.87(11)
O5 C12 C13 121.54(11)
N1 C12 C13 115.58(11)
C10 C9 C8 112.31(11)
C10 C9 C5 110.06(10)
C8 C9 C5 110.12(10)
C10 C9 H9 107.6(9)
C8 C9 H9 107.2(9)
C5 C9 H9 109.5(9)
C12 C13 Cl1 111.62(9)
C12 C13 H13B 108.9(10)
Cl1 C13 H13B 107.1(10)
C12 C13 H13A 111.2(9)
Cl1 C13 H13A 107.8(9)
H13B C13 H13A 110.1(13)
N2 C8 C9 111.75(10)
N2 C8 H 107.5(10)
C9 C8 H 109.5(10)
N2 C8 H8B 108.5(10)
C9 C8 H8B 110.8(10)
H C8 H8B 108.8(14)
O2 C5 O1 111.77(10)
O2 C5 C6 106.35(10)
O1 C5 C6 113.45(10)
O2 C5 C9 113.05(10)
O1 C5 C9 105.95(10)
C6 C5 C9 106.27(10)
C11 C6 C5 109.84(10)
C11 C6 C7 112.57(10)
C5 C6 C7 109.89(10)
C11 C6 H6 107.3(9)
C5 C6 H6 109.6(9)
C7 C6 H6 107.6(9)
C14 C15 Cl2 111.35(9)
C14 C15 H15A 111.2(10)
Cl2 C15 H15A 107.7(10)
C14 C15 H15B 110.3(10)
Cl2 C15 H15B 106.8(10)
H15A C15 H15B 109.4(14)
C2 C1 H1A 110.0(11)
C2 C1 H1C 110.8(12)
H1A C1 H1C 107.4(16)
C2 C1 H1B 111.0(12)
H1A C1 H1B 107.4(16)
H1C C1 H1B 110.0(16)
O2 C2 C1 109.12(11)
O2 C2 H2A 109.4(10)
C1 C2 H2A 110.4(10)
O2 C2 H2B 108.0(11)
C1 C2 H2B 110.3(11)
H2A C2 H2B 109.6(15)
C4 C3 H3A 111.4(12)
C4 C3 H3C 110.1(13)
H3A C3 H3C 107.1(17)
C4 C3 H3B 112.6(14)
H3A C3 H3B 108.6(18)
H3C C3 H3B 106.8(19)
O1 C4 C3 108.03(12)
O1 C4 H4A 110.2(11)
C3 C4 H4A 110.7(11)
O1 C4 H4B 109.3(11)
C3 C4 H4B 110.5(11)
H4A C4 H4B 108.0(15)
C5 O1 C4 116.53(10)
C5 O2 C2 116.59(10)
C12 N1 C10 124.01(10)
C12 N1 C11 118.34(10)
C10 N1 C11 116.17(10)
C14 N2 C7 125.35(10)
C14 N2 C8 119.70(11)
C7 N2 C8 114.68(10)

loop_
_geom_bond_atom_site_label_1
_geom_bond_atom_site_label_2
_geom_bond_distance
C14 O4 1.2246(16)
C14 N2 1.3482(16)
C14 C15 1.5290(17)
C10 N1 1.4703(15)
C10 C9 1.5323(18)
C10 H10B 0.974(16)
C10 H10A 0.967(16)
C7 N2 1.4682(16)
C7 C6 1.5363(17)
C7 H7A 0.962(15)
C7 H7B 0.970(16)
C11 N1 1.4713(15)
C11 C6 1.5282(17)
C11 H11B 0.962(16)
C11 H11A 0.974(16)
C12 O5 1.2308(15)
C12 N1 1.3462(16)
C12 C13 1.5246(17)
C9 C8 1.5343(18)
C9 C5 1.5352(17)
C9 H9 0.968(16)
C13 Cl1 1.7761(13)
C13 H13B 0.978(17)
C13 H13A 0.974(16)
C8 N2 1.4711(16)
C8 H 0.942(17)
C8 H8B 0.986(17)
C5 O2 1.4129(15)
C5 O1 1.4164(14)
C5 C6 1.5327(16)
C6 H6 0.961(16)
C15 Cl2 1.7714(13)
C15 H15A 0.941(17)
C15 H15B 0.969(17)
C1 C2 1.498(2)
C1 H1A 0.98(2)
C1 H1C 0.98(2)
C1 H1B 0.94(2)
C2 O2 1.4421(15)
C2 H2A 0.991(18)
C2 H2B 0.982(19)
C3 C4 1.496(2)
C3 H3A 0.98(2)
C3 H3C 0.94(2)
C3 H3B 1.02(3)
C4 O1 1.4364(15)
C4 H4A 0.958(18)
C4 H4B 1.003(19)

loop_
_geom_torsion_atom_site_label_1
_geom_torsion_atom_site_label_2
_geom_torsion_atom_site_label_3
_geom_torsion_atom_site_label_4
_geom_torsion
N1 C10 C9 C8 66.84(13)
N1 C10 C9 C5 -56.23(13)
O5 C12 C13 Cl1 -6.22(15)
N1 C12 C13 Cl1 174.21(9)
C10 C9 C8 N2 -67.23(14)
C5 C9 C8 N2 55.80(14)
C10 C9 C5 O2 179.50(10)
C8 C9 C5 O2 55.16(13)
C10 C9 C5 O1 -57.76(12)
C8 C9 C5 O1 177.89(10)
C10 C9 C5 C6 63.21(12)
C8 C9 C5 C6 -61.14(12)
N1 C11 C6 C5 54.82(13)
N1 C11 C6 C7 -67.98(13)
O2 C5 C6 C11 177.20(9)
O1 C5 C6 C11 53.93(13)
C9 C5 C6 C11 -62.09(12)
O2 C5 C6 C7 -58.43(12)
O1 C5 C6 C7 178.30(10)
C9 C5 C6 C7 62.28(12)
N2 C7 C6 C11 64.88(13)
N2 C7 C6 C5 -57.89(13)
O4 C14 C15 Cl2 -1.69(16)
N2 C14 C15 Cl2 179.02(9)
O2 C5 O1 C4 -62.33(14)
C6 C5 O1 C4 57.92(15)
C9 C5 O1 C4 174.13(11)
C3 C4 O1 C5 174.32(13)
O1 C5 O2 C2 -51.39(14)
C6 C5 O2 C2 -175.71(10)
C9 C5 O2 C2 68.05(14)
C1 C2 O2 C5 -140.07(12)
O5 C12 N1 C10 -171.28(11)
C13 C12 N1 C10 8.29(17)
O5 C12 N1 C11 -5.67(18)
C13 C12 N1 C11 173.90(10)
C9 C10 N1 C12 -145.45(11)
C9 C10 N1 C11 48.66(14)
C6 C11 N1 C12 144.96(11)
C6 C11 N1 C10 -48.32(14)
O4 C14 N2 C7 177.65(12)
C15 C14 N2 C7 -3.07(17)
O4 C14 N2 C8 3.95(19)
C15 C14 N2 C8 -176.76(11)
C6 C7 N2 C14 -122.12(13)
C6 C7 N2 C8 51.85(14)
C9 C8 N2 C14 123.32(12)
C9 C8 N2 C7 -51.02(15)
